data_4035482
loop_
_publ_author_name
'Krishnaswamy, Shobhana'
'Shashidhar, Mysore S.'

_publ_section_title
;
 Correlation of Intermolecular Acyl Transfer Reactivity with Noncovalent
 Lattice Interactions in Molecular Crystals: Toward Prediction of
 Reactivity of Organic Molecules in the Solid State.
;
_journal_issue 7
_journal_name_full 'The Journal of organic chemistry'
_journal_page_first 3952
_journal_page_last 3959
_journal_paper_doi 10.1021/acs.joc.8b00293
_journal_volume 83
_journal_year 2018
_chemical_formula_moiety 'C15 H16 O7'
_chemical_formula_sum 'C15 H16 O7'
_chemical_formula_weight 308.28
_chemical_name_systematic
;
'2-O-(4-toluoyl)myo-inositol 1,3,5-orthoformate'
;
_space_group_crystal_system orthorhombic
_space_group_IT_number 33
_space_group_name_Hall 'P 2c -2n'
_space_group_name_H-M_alt 'P n a 21'
_atom_sites_solution_hydrogens mixed
_audit_creation_method SHELXL-2014/7
_cell_angle_alpha 90
_cell_angle_beta 90
_cell_angle_gamma 90
_cell_formula_units_Z 4
_cell_length_a 27.213(4)
_cell_length_b 7.7759(12)
_cell_length_c 6.5598(10)
_cell_measurement_reflns_used 3756
_cell_measurement_temperature 297(2)
_cell_measurement_theta_max 28.06
_cell_measurement_theta_min 2.72
_cell_volume 1388.1(4)
_computing_cell_refinement 'BRUKER SAINT'
_computing_data_collection 'BRUKER SMART'
_computing_data_reduction 'BRUKER SAINT'
_computing_molecular_graphics 'SHELXTL, Ortep3, Mercury 3.8'
_computing_publication_material 'SHELXTL, Platon'
_computing_structure_refinement 'SHELXL-2014/7 (Sheldrick, 2014)'
_computing_structure_solution 'SHELXS-97 (Sheldrick, 1990)'
_diffrn_ambient_temperature 297(2)
_diffrn_measured_fraction_theta_full 0.999
_diffrn_measured_fraction_theta_max 0.999
_diffrn_measurement_device_type 'CCD Area Detector'
_diffrn_measurement_method 'Phi and Omega Scan'
_diffrn_radiation_type MoK\a
_diffrn_radiation_wavelength 0.71073
_diffrn_reflns_av_R_equivalents 0.0237
_diffrn_reflns_av_unetI/netI 0.0272
_diffrn_reflns_Laue_measured_fraction_full 0.999
_diffrn_reflns_Laue_measured_fraction_max 0.999
_diffrn_reflns_limit_h_max 32
_diffrn_reflns_limit_h_min -24
_diffrn_reflns_limit_k_max 8
_diffrn_reflns_limit_k_min -9
_diffrn_reflns_limit_l_max 7
_diffrn_reflns_limit_l_min -7
_diffrn_reflns_number 6661
_diffrn_reflns_point_group_measured_fraction_full 0.998
_diffrn_reflns_point_group_measured_fraction_max 0.998
_diffrn_reflns_theta_full 24.999
_diffrn_reflns_theta_max 24.999
_diffrn_reflns_theta_min 2.724
_diffrn_source 'fine-focus sealed tube'
_exptl_absorpt_coefficient_mu 0.118
_exptl_absorpt_correction_T_max 1.000
_exptl_absorpt_correction_T_min 0.767
_exptl_absorpt_correction_type multi-scan
_exptl_absorpt_process_details 'Bruker's Sadabs'
_exptl_crystal_colour colorless
_exptl_crystal_density_diffrn 1.475
_exptl_crystal_description plate
_exptl_crystal_F_000 648
_exptl_crystal_size_max 0.309
_exptl_crystal_size_mid 0.250
_exptl_crystal_size_min 0.093
_refine_diff_density_max 0.180
_refine_diff_density_min -0.182
_refine_diff_density_rms 0.036
_refine_ls_abs_structure_details
;
 Flack x determined using 1000 quotients [(I+)-(I-)]/[(I+)+(I-)]
 (Parsons, Flack and Wagner, Acta Cryst. B69 (2013) 249-259).
;
_refine_ls_extinction_method none
_refine_ls_goodness_of_fit_ref 1.043
_refine_ls_hydrogen_treatment mixed
_refine_ls_matrix_type full
_refine_ls_number_parameters 208
_refine_ls_number_reflns 2432
_refine_ls_number_restraints 1
_refine_ls_restrained_S_all 1.043
_refine_ls_R_factor_all 0.0310
_refine_ls_R_factor_gt 0.0293
_refine_ls_shift/su_max 0.000
_refine_ls_shift/su_mean 0.000
_refine_ls_structure_factor_coef Fsqd
_refine_ls_weighting_details 'w=1/[\s^2^(Fo^2^)+(0.0557P)^2^+0.0555P] where P=(Fo^2^+2Fc^2^)/3'
_refine_ls_weighting_scheme calc
_refine_ls_wR_factor_gt 0.0794
_refine_ls_wR_factor_ref 0.0808
_reflns_Friedel_coverage 0.820
_reflns_Friedel_fraction_full 0.996
_reflns_Friedel_fraction_max 0.996
_reflns_number_gt 2338
_reflns_number_total 2432
_reflns_threshold_expression 'I > 2\s(I)'
_cod_data_source_file jo8b00293_si_002.cif
_cod_data_source_block 11
_cod_database_code 4035482
_shelx_shelxl_version_number 2014/7
_shelx_space_group_comment
;
The symmetry employed for this shelxl refinement is uniquely defined
by the following loop, which should always be used as a source of
symmetry information in preference to the above space-group names.
They are only intended as comments.
;
_shelx_estimated_absorpt_t_min 0.964
_shelx_estimated_absorpt_t_max 0.989

loop_
_space_group_symop_operation_xyz
'x, y, z'
'-x, -y, z+1/2'
'x+1/2, -y+1/2, z'
'-x+1/2, y+1/2, z+1/2'

loop_
_atom_site_label
_atom_site_type_symbol
_atom_site_fract_x
_atom_site_fract_y
_atom_site_fract_z
_atom_site_U_iso_or_equiv
_atom_site_adp_type
_atom_site_occupancy
_atom_site_site_symmetry_order
_atom_site_calc_flag
_atom_site_refinement_flags_posn
_atom_site_refinement_flags_adp
O3 O 0.17181(6) 0.2325(2) 0.2871(3) 0.0279(4) Uani 1 1 d . .
O1 O 0.11093(6) 0.2459(2) 0.5324(3) 0.0264(4) Uani 1 1 d . .
O7 O 0.16479(5) 0.7819(2) 0.2101(3) 0.0244(4) Uani 1 1 d . .
O6 O 0.18537(8) 0.5038(2) 0.8837(3) 0.0316(4) Uani 1 1 d . .
O2 O 0.11936(5) 0.5520(2) 0.2996(3) 0.0243(4) Uani 1 1 d . .
O5 O 0.18316(6) 0.0962(2) 0.5985(3) 0.0310(4) Uani 1 1 d . .
O4 O 0.25547(6) 0.4956(2) 0.5877(3) 0.0279(4) Uani 1 1 d . .
C1 C 0.12974(8) 0.4036(3) 0.6162(4) 0.0220(5) Uani 1 1 d . .
H1 H 0.1027 0.4716 0.6731 0.026 Uiso 1 1 calc R U
C9 C 0.08942(8) 0.7245(3) 0.0338(4) 0.0207(5) Uani 1 1 d . .
C8 C 0.12872(8) 0.6930(3) 0.1857(4) 0.0204(5) Uani 1 1 d . .
C14 C 0.04279(8) 0.6526(3) 0.0570(4) 0.0246(5) Uani 1 1 d . .
H14 H 0.0361 0.5823 0.1683 0.030 Uiso 1 1 calc R U
C11 C 0.06234(9) 0.8576(3) -0.2772(4) 0.0287(6) Uani 1 1 d . .
H11 H 0.0692 0.9256 -0.3904 0.034 Uiso 1 1 calc R U
C4 C 0.23283(8) 0.3411(3) 0.5163(4) 0.0233(5) Uani 1 1 d . .
H4 H 0.2577 0.2660 0.4553 0.028 Uiso 1 1 calc R U
C10 C 0.09884(9) 0.8282(3) -0.1343(4) 0.0258(6) Uani 1 1 d . .
H10 H 0.1297 0.8778 -0.1508 0.031 Uiso 1 1 calc R U
C12 C 0.01548(9) 0.7872(3) -0.2547(4) 0.0273(6) Uani 1 1 d . .
C6 C 0.16607(9) 0.3563(3) 0.7852(4) 0.0247(5) Uani 1 1 d . .
H6 H 0.1488 0.2865 0.8868 0.030 Uiso 1 1 calc R U
C5 C 0.20636(9) 0.2455(3) 0.6874(4) 0.0261(6) Uani 1 1 d . .
H5 H 0.2301 0.2095 0.7914 0.031 Uiso 1 1 calc R U
C2 C 0.15553(8) 0.5055(3) 0.4506(4) 0.0201(5) Uani 1 1 d . .
H2 H 0.1707 0.6090 0.5083 0.024 Uiso 1 1 calc R U
C7 C 0.14890(9) 0.1468(3) 0.4487(4) 0.0284(6) Uani 1 1 d . .
H7 H 0.1341 0.0419 0.3932 0.034 Uiso 1 1 calc R U
C13 C 0.00660(9) 0.6857(3) -0.0844(4) 0.0275(6) Uani 1 1 d . .
H13 H -0.0245 0.6390 -0.0654 0.033 Uiso 1 1 calc R U
C3 C 0.19473(8) 0.3900(3) 0.3555(4) 0.0217(5) Uani 1 1 d . .
H3 H 0.2106 0.4488 0.2409 0.026 Uiso 1 1 calc R U
C15 C -0.02459(10) 0.8252(4) -0.4076(5) 0.0402(7) Uani 1 1 d . .
H15A H -0.0529 0.7561 -0.3775 0.060 Uiso 1 1 calc R U
H15B H -0.0130 0.7990 -0.5423 0.060 Uiso 1 1 calc R U
H15C H -0.0333 0.9447 -0.4001 0.060 Uiso 1 1 calc R U
H6A H 0.2104(12) 0.537(4) 0.813(6) 0.044(9) Uiso 1 1 d . .
H4A H 0.2842(13) 0.469(4) 0.620(6) 0.048(10) Uiso 1 1 d . .

loop_
_atom_site_aniso_label
_atom_site_aniso_U_11
_atom_site_aniso_U_22
_atom_site_aniso_U_33
_atom_site_aniso_U_23
_atom_site_aniso_U_13
_atom_site_aniso_U_12
O3 0.0280(9) 0.0307(10) 0.0251(9) -0.0086(8) 0.0011(8) -0.0017(7)
O1 0.0222(9) 0.0250(9) 0.0319(10) -0.0027(8) 0.0016(7) -0.0052(6)
O7 0.0200(8) 0.0256(9) 0.0275(10) -0.0029(8) 0.0012(7) -0.0042(7)
O6 0.0373(11) 0.0345(11) 0.0230(9) -0.0075(9) -0.0004(9) -0.0015(8)
O2 0.0205(8) 0.0247(9) 0.0276(9) 0.0040(8) -0.0074(8) -0.0027(7)
O5 0.0333(9) 0.0205(9) 0.0392(11) -0.0001(8) -0.0023(8) 0.0004(7)
O4 0.0211(9) 0.0310(10) 0.0317(11) 0.0027(8) -0.0070(8) -0.0039(7)
C1 0.0202(11) 0.0235(12) 0.0224(13) -0.0041(11) 0.0030(10) 0.0009(10)
C9 0.0205(12) 0.0169(11) 0.0247(13) -0.0020(10) 0.0008(10) 0.0027(8)
C8 0.0209(12) 0.0190(11) 0.0211(13) -0.0028(10) 0.0036(10) 0.0030(9)
C14 0.0233(12) 0.0260(12) 0.0246(13) 0.0041(11) 0.0010(11) -0.0002(9)
C11 0.0333(13) 0.0261(12) 0.0265(13) 0.0056(11) 0.0027(12) 0.0021(10)
C4 0.0214(12) 0.0261(12) 0.0223(12) -0.0011(11) 0.0006(10) 0.0014(9)
C10 0.0226(12) 0.0245(13) 0.0302(14) 0.0021(11) 0.0030(10) -0.0001(9)
C12 0.0295(13) 0.0237(12) 0.0287(14) 0.0000(11) -0.0036(11) 0.0054(10)
C6 0.0288(13) 0.0261(13) 0.0191(12) 0.0017(10) 0.0039(10) -0.0040(10)
C5 0.0247(13) 0.0241(13) 0.0296(14) 0.0046(11) -0.0047(11) 0.0013(9)
C2 0.0188(11) 0.0223(12) 0.0191(11) -0.0007(9) -0.0048(9) -0.0003(9)
C7 0.0295(13) 0.0211(12) 0.0347(14) -0.0064(11) 0.0034(11) -0.0039(10)
C13 0.0203(12) 0.0294(13) 0.0328(14) -0.0035(12) -0.0005(11) -0.0016(10)
C3 0.0192(11) 0.0241(12) 0.0218(12) -0.0014(10) 0.0004(9) -0.0023(9)
C15 0.0384(15) 0.0413(17) 0.0407(16) 0.0065(13) -0.0114(14) 0.0049(12)

loop_
_atom_type_symbol
_atom_type_description
_atom_type_scat_dispersion_real
_atom_type_scat_dispersion_imag
_atom_type_scat_source
C C 0.0033 0.0016 'International Tables Vol C Tables 4.2.6.8 and 6.1.1.4'
H H 0.0000 0.0000 'International Tables Vol C Tables 4.2.6.8 and 6.1.1.4'
O O 0.0106 0.0060 'International Tables Vol C Tables 4.2.6.8 and 6.1.1.4'

loop_
_geom_angle_atom_site_label_1
_geom_angle_atom_site_label_2
_geom_angle_atom_site_label_3
_geom_angle
C7 O3 C3 111.15(18)
C7 O1 C1 110.87(17)
C6 O6 H6A 107(2)
C8 O2 C2 117.02(17)
C7 O5 C5 110.27(18)
C4 O4 H4A 106(2)
O1 C1 C2 109.67(19)
O1 C1 C6 107.56(19)
C2 C1 C6 110.22(18)
O1 C1 H1 109.8
C2 C1 H1 109.8
C6 C1 H1 109.8
C10 C9 C14 119.1(2)
C10 C9 C8 119.7(2)
C14 C9 C8 121.1(2)
O7 C8 O2 122.9(2)
O7 C8 C9 125.4(2)
O2 C8 C9 111.71(18)
C13 C14 C9 120.2(2)
C13 C14 H14 119.9
C9 C14 H14 119.9
C10 C11 C12 121.2(2)
C10 C11 H11 119.4
C12 C11 H11 119.4
O4 C4 C5 111.8(2)
O4 C4 C3 108.0(2)
C5 C4 C3 107.99(18)
O4 C4 H4 109.6
C5 C4 H4 109.6
C3 C4 H4 109.6
C11 C10 C9 120.1(2)
C11 C10 H10 120.0
C9 C10 H10 120.0
C13 C12 C11 117.8(2)
C13 C12 C15 121.3(2)
C11 C12 C15 120.8(2)
O6 C6 C1 112.0(2)
O6 C6 C5 112.3(2)
C1 C6 C5 107.1(2)
O6 C6 H6 108.4
C1 C6 H6 108.4
C5 C6 H6 108.4
O5 C5 C4 107.5(2)
O5 C5 C6 107.91(19)
C4 C5 C6 111.8(2)
O5 C5 H5 109.9
C4 C5 H5 109.9
C6 C5 H5 109.9
O2 C2 C1 107.87(17)
O2 C2 C3 110.10(19)
C1 C2 C3 107.95(18)
O2 C2 H2 110.3
C1 C2 H2 110.3
C3 C2 H2 110.3
O3 C7 O1 111.3(2)
O3 C7 O5 111.48(19)
O1 C7 O5 111.6(2)
O3 C7 H7 107.4
O1 C7 H7 107.4
O5 C7 H7 107.4
C14 C13 C12 121.6(2)
C14 C13 H13 119.2
C12 C13 H13 119.2
O3 C3 C4 107.22(19)
O3 C3 C2 108.88(18)
C4 C3 C2 109.80(19)
O3 C3 H3 110.3
C4 C3 H3 110.3
C2 C3 H3 110.3
C12 C15 H15A 109.5
C12 C15 H15B 109.5
H15A C15 H15B 109.5
C12 C15 H15C 109.5
H15A C15 H15C 109.5
H15B C15 H15C 109.5

loop_
_geom_bond_atom_site_label_1
_geom_bond_atom_site_label_2
_geom_bond_distance
O3 C7 1.398(3)
O3 C3 1.446(3)
O1 C7 1.402(3)
O1 C1 1.438(3)
O7 C8 1.211(3)
O6 C6 1.418(3)
O6 H6A 0.86(4)
O2 C8 1.351(3)
O2 C2 1.442(3)
O5 C7 1.410(3)
O5 C5 1.444(3)
O4 C4 1.429(3)
O4 H4A 0.84(3)
C1 C2 1.517(3)
C1 C6 1.530(3)
C1 H1 0.9800
C9 C10 1.390(3)
C9 C14 1.395(3)
C9 C8 1.482(3)
C14 C13 1.377(3)
C14 H14 0.9300
C11 C10 1.385(4)
C11 C12 1.396(4)
C11 H11 0.9300
C4 C5 1.527(3)
C4 C3 1.527(3)
C4 H4 0.9800
C10 H10 0.9300
C12 C13 1.389(4)
C12 C15 1.511(4)
C6 C5 1.535(4)
C6 H6 0.9800
C5 H5 0.9800
C2 C3 1.528(3)
C2 H2 0.9800
C7 H7 0.9800
C13 H13 0.9300
C3 H3 0.9800
C15 H15A 0.9600
C15 H15B 0.9600
C15 H15C 0.9600

loop_
_geom_hbond_atom_site_label_D
_geom_hbond_atom_site_label_H
_geom_hbond_atom_site_label_A
_geom_hbond_distance_DH
_geom_hbond_distance_HA
_geom_hbond_distance_DA
_geom_hbond_angle_DHA
_geom_hbond_site_symmetry_A
C7 H7 O7 0.98 2.50 3.269(3) 135.6 1_545
C5 H5 O4 0.98 2.59 3.428(3) 143.7 4_545
O4 H4A O7 0.84(3) 2.10(3) 2.849(2) 150(3) 4_545
C4 H4 O6 0.98 2.60 3.548(3) 162.1 4_544
C3 H3 O6 0.98 2.48 3.229(3) 133.1 1_554
C13 H13 O1 0.93 2.60 3.331(3) 136.3 2_564

loop_
_geom_torsion_atom_site_label_1
_geom_torsion_atom_site_label_2
_geom_torsion_atom_site_label_3
_geom_torsion_atom_site_label_4
_geom_torsion
C7 O1 C1 C2 58.9(2)
C7 O1 C1 C6 -61.0(2)
C2 O2 C8 O7 -2.3(3)
C2 O2 C8 C9 178.74(18)
C10 C9 C8 O7 20.4(4)
C14 C9 C8 O7 -159.1(2)
C10 C9 C8 O2 -160.6(2)
C14 C9 C8 O2 19.8(3)
C10 C9 C14 C13 -0.5(3)
C8 C9 C14 C13 179.0(2)
C12 C11 C10 C9 1.1(4)
C14 C9 C10 C11 -0.7(3)
C8 C9 C10 C11 179.8(2)
C10 C11 C12 C13 -0.3(4)
C10 C11 C12 C15 177.8(2)
O1 C1 C6 O6 -177.66(19)
C2 C1 C6 O6 62.8(2)
O1 C1 C6 C5 58.8(2)
C2 C1 C6 C5 -60.8(2)
C7 O5 C5 C4 -60.5(2)
C7 O5 C5 C6 60.2(3)
O4 C4 C5 O5 177.65(18)
C3 C4 C5 O5 58.9(2)
O4 C4 C5 C6 59.4(3)
C3 C4 C5 C6 -59.3(3)
O6 C6 C5 O5 177.89(19)
C1 C6 C5 O5 -58.7(2)
O6 C6 C5 C4 -64.1(3)
C1 C6 C5 C4 59.3(3)
C8 O2 C2 C1 154.93(18)
C8 O2 C2 C3 -87.5(2)
O1 C1 C2 O2 63.8(2)
C6 C1 C2 O2 -177.92(18)
O1 C1 C2 C3 -55.1(2)
C6 C1 C2 C3 63.1(2)
C3 O3 C7 O1 62.5(3)
C3 O3 C7 O5 -62.8(2)
C1 O1 C7 O3 -62.3(3)
C1 O1 C7 O5 63.0(2)
C5 O5 C7 O3 62.8(3)
C5 O5 C7 O1 -62.3(2)
C9 C14 C13 C12 1.4(4)
C11 C12 C13 C14 -1.0(4)
C15 C12 C13 C14 -179.1(2)
C7 O3 C3 C4 59.9(2)
C7 O3 C3 C2 -58.8(2)
O4 C4 C3 O3 -179.27(18)
C5 C4 C3 O3 -58.2(2)
O4 C4 C3 C2 -61.1(2)
C5 C4 C3 C2 60.0(2)
O2 C2 C3 O3 -62.8(2)
C1 C2 C3 O3 54.7(2)
O2 C2 C3 C4 -179.88(18)
C1 C2 C3 C4 -62.4(2)
